data_2017158
loop_
_publ_author_name
'Wang, Hai-Ying'
'Ma, Jian-Ping'
'Huang, Ru-Qi'
'Dong, Yu-Bin'

_publ_section_title
;<i>catena</i>-Poly[[[tetraaquazinc(II)]-\m-4-amino-3,5-di-3-pyridyl-4<i>H</i>-1,2,4-triazole]
 sulfate monohydrate] and
 poly[[bis(\m-4-amino-3,5-di-4-pyridyl-4<i>H</i>-1,2,4-triazole)diaquacopper(II)]
 dinitrate octahydrate]
;
_journal_coeditor_code SQ3191
_journal_issue 6
_journal_name_full 'Acta Crystallographica Section C'
_journal_page_first m211
_journal_page_last m214
_journal_paper_doi 10.1107/S0108270109015066
_journal_volume 65
_journal_year 2009
_chemical_formula_iupac '[Cu (C12 H10 N6)2 (H2 O)2] (N O3)2, 8H2 O'
_chemical_formula_moiety 'C24 H24 Cu N12 O2 2+, 2(N O3 -), 8H2 O'
_chemical_formula_sum 'C24 H40 Cu N14 O16'
_chemical_formula_weight 844.24
_chemical_name_systematic
;poly[[bis(\m-4-amino-3,5-di-4-pyridyl-4<i>H</i>-1,2,4-triazole)diaquacopper(II)]
dinitrate
 octahydrate]
;
_space_group_IT_number 61
_symmetry_cell_setting orthorhombic
_symmetry_space_group_name_Hall '-P 2ac 2ab'
_symmetry_space_group_name_H-M 'P b c a'
_atom_sites_solution_hydrogens geom
_atom_sites_solution_primary direct
_atom_sites_solution_secondary difmap
_cell_angle_alpha 90.00
_cell_angle_beta 90.00
_cell_angle_gamma 90.00
_cell_formula_units_Z 8
_cell_length_a 18.2543(17)
_cell_length_b 19.8942(18)
_cell_length_c 20.7455(19)
_cell_measurement_reflns_used 9843
_cell_measurement_temperature 173(2)
_cell_measurement_theta_max 27.758
_cell_measurement_theta_min 2.454
_cell_volume 7533.8(12)
_computing_cell_refinement 'SAINT (Bruker, 1997)'
_computing_data_collection 'SMART (Bruker, 1997)'
_computing_data_reduction 'SAINT (Bruker, 1997)'
_computing_molecular_graphics 'SHELXTL (Sheldrick, 2008)'
_computing_publication_material 'SHELXTL (Sheldrick, 2008)'
_computing_structure_refinement 'SHELXL97 (Sheldrick, 2008)'
_computing_structure_solution 'SHELXS97 (Sheldrick, 2008)'
_diffrn_ambient_temperature 173(2)
_diffrn_measured_fraction_theta_full 0.998
_diffrn_measured_fraction_theta_max 0.998
_diffrn_measurement_device_type 'Bruker SMART CCD area-detector'
_diffrn_measurement_method 'phi and omega scans'
_diffrn_radiation_monochromator graphite
_diffrn_radiation_source 'fine-focus sealed tube'
_diffrn_radiation_type MoK\a
_diffrn_radiation_wavelength 0.71073
_diffrn_reflns_av_R_equivalents 0.0457
_diffrn_reflns_av_sigmaI/netI 0.0328
_diffrn_reflns_limit_h_max 22
_diffrn_reflns_limit_h_min -16
_diffrn_reflns_limit_k_max 24
_diffrn_reflns_limit_k_min -21
_diffrn_reflns_limit_l_max 21
_diffrn_reflns_limit_l_min -25
_diffrn_reflns_number 37726
_diffrn_reflns_theta_full 25.50
_diffrn_reflns_theta_max 25.50
_diffrn_reflns_theta_min 1.80
_exptl_absorpt_coefficient_mu 0.666
_exptl_absorpt_correction_T_max 0.9009
_exptl_absorpt_correction_T_min 0.7404
_exptl_absorpt_correction_type multi-scan
_exptl_absorpt_process_details '(SADABS; Sheldrick, 1996)'
_exptl_crystal_colour blue
_exptl_crystal_density_diffrn 1.489
_exptl_crystal_density_method 'not measured'
_exptl_crystal_description block
_exptl_crystal_F_000 3512
_exptl_crystal_size_max 0.48
_exptl_crystal_size_mid 0.47
_exptl_crystal_size_min 0.16
_refine_diff_density_max 0.441
_refine_diff_density_min -0.238
_refine_ls_extinction_method none
_refine_ls_goodness_of_fit_ref 1.019
_refine_ls_hydrogen_treatment constr
_refine_ls_matrix_type full
_refine_ls_number_parameters 496
_refine_ls_number_reflns 6994
_refine_ls_number_restraints 0
_refine_ls_restrained_S_all 1.019
_refine_ls_R_factor_all 0.0477
_refine_ls_R_factor_gt 0.0362
_refine_ls_shift/su_max 0.001
_refine_ls_shift/su_mean 0.000
_refine_ls_structure_factor_coef Fsqd
_refine_ls_weighting_details 'calc w=1/[\s^2^(Fo^2^)+(0.0513P)^2^+3.4143P] where P=(Fo^2^+2Fc^2^)/3'
_refine_ls_weighting_scheme calc
_refine_ls_wR_factor_gt 0.0890
_refine_ls_wR_factor_ref 0.0963
_reflns_number_gt 5639
_reflns_number_total 6994
_reflns_threshold_expression >2sigma(I)
_cod_data_source_file sq3191.cif
_cod_data_source_block II
_cod_depositor_comments
;
The following automatic conversions were performed:
'_symmetry_cell_setting' value 'Orthorhombic' changed to 'orthorhombic'
according to '/home/saulius/struct/CIF-dictionaries/cif_core.dic'
dictionary named 'cif_core.dic' version 2.4.1 from 2010-06-29.

Automatic conversion script
Id: cif_fix_enum 1527 2010-12-29 10:47:43Z saulius 

The following automatic conversions were performed:

'_symmetry_cell_setting' value 'Orthorhombic' changed to
'orthorhombic' according to
/home/saulius/struct/CIF-dictionaries/cif_core.dic dictionary named
'cif_core.dic' version 2.4.1 from 2010-06-29.

Automatic conversion script
Id: cif_fix_values 1715 2011-07-08 13:25:40Z adriana 
;
_cod_original_sg_symbol_H-M Pbca
_cod_database_code 2017158
_cod_database_fobs_code 2017158

loop_
_symmetry_equiv_pos_as_xyz
'x, y, z'
'-x+1/2, -y, z+1/2'
'-x, y+1/2, -z+1/2'
'x+1/2, -y+1/2, -z'
'-x, -y, -z'
'x-1/2, y, -z-1/2'
'x, -y-1/2, z-1/2'
'-x-1/2, y-1/2, z'

loop_
_atom_site_type_symbol
_atom_site_label
_atom_site_fract_x
_atom_site_fract_y
_atom_site_fract_z
_atom_site_U_iso_or_equiv
_atom_site_adp_type
_atom_site_calc_flag
_atom_site_refinement_flags
_atom_site_occupancy
_atom_site_disorder_assembly
_atom_site_disorder_group
C C1 0.03814(12) 1.45108(10) 0.40372(9) 0.0188(4) Uani d . 1 . .
H H1 0.0086 1.4899 0.3979 0.023 Uiso calc R 1 . .
C C2 0.02960(12) 1.41370(10) 0.45914(9) 0.0190(4) Uani d . 1 . .
H H2 -0.0056 1.4263 0.4906 0.023 Uiso calc R 1 . .
C C3 0.07335(11) 1.35724(9) 0.46820(9) 0.0159(4) Uani d . 1 . .
C C4 0.12041(11) 1.33820(10) 0.41932(9) 0.0187(4) Uani d . 1 . .
H H4 0.1490 1.2985 0.4231 0.022 Uiso calc R 1 . .
C C5 0.12514(12) 1.37785(10) 0.36491(10) 0.0180(4) Uani d . 1 . .
H H5 0.1571 1.3643 0.3312 0.022 Uiso calc R 1 . .
C C6 0.07320(11) 1.32420(9) 0.53133(9) 0.0155(4) Uani d . 1 . .
C C7 0.08362(11) 1.25229(10) 0.60866(9) 0.0170(4) Uani d . 1 . .
C C8 0.09141(11) 1.18984(10) 0.64589(9) 0.0172(4) Uani d . 1 . .
C C9 0.03614(12) 1.17318(10) 0.68838(9) 0.0192(4) Uani d . 1 . .
H H9 -0.0063 1.2005 0.6920 0.023 Uiso calc R 1 . .
C C10 0.04372(12) 1.11608(10) 0.72540(9) 0.0184(4) Uani d . 1 . .
H H10 0.0053 1.1043 0.7542 0.022 Uiso calc R 1 . .
C C11 0.15584(12) 1.09283(10) 0.68094(10) 0.0218(5) Uani d . 1 . .
H H11 0.1978 1.0648 0.6784 0.026 Uiso calc R 1 . .
C C12 0.15217(12) 1.14871(11) 0.64157(10) 0.0247(5) Uani d . 1 . .
H H12 0.1906 1.1586 0.6122 0.030 Uiso calc R 1 . .
C C13 0.17644(12) 0.55832(10) 0.40304(9) 0.0209(5) Uani d . 1 . .
H H13 0.1981 0.5150 0.4054 0.025 Uiso calc R 1 . .
C C14 0.19387(12) 0.60465(10) 0.44960(10) 0.0214(5) Uani d . 1 . .
H H14 0.2272 0.5935 0.4831 0.026 Uiso calc R 1 . .
C C15 0.16213(11) 0.66802(10) 0.44715(9) 0.0155(4) Uani d . 1 . .
C C16 0.11299(11) 0.68124(10) 0.39820(9) 0.0190(4) Uani d . 1 . .
H H16 0.0891 0.7236 0.3958 0.023 Uiso calc R 1 . .
C C17 0.09903(11) 0.63227(10) 0.35278(9) 0.0179(4) Uani d . 1 . .
H H17 0.0658 0.6422 0.3188 0.021 Uiso calc R 1 . .
C C18 0.18631(11) 0.71877(9) 0.49405(9) 0.0160(4) Uani d . 1 . .
C C19 0.18983(11) 0.79716(9) 0.56638(9) 0.0157(4) Uani d . 1 . .
C C20 0.17015(11) 0.84622(9) 0.61627(9) 0.0149(4) Uani d . 1 . .
C C21 0.21553(11) 0.85189(10) 0.66980(9) 0.0183(4) Uani d . 1 . .
H H21 0.2583 0.8249 0.6733 0.022 Uiso calc R 1 . .
C C22 0.19779(12) 0.89703(10) 0.71775(9) 0.0182(4) Uani d . 1 . .
H H22 0.2290 0.9005 0.7542 0.022 Uiso calc R 1 . .
C C23 0.09537(12) 0.93193(10) 0.66237(9) 0.0187(4) Uani d . 1 . .
H H23 0.0537 0.9604 0.6595 0.022 Uiso calc R 1 . .
C C24 0.10931(11) 0.88796(10) 0.61251(9) 0.0190(4) Uani d . 1 . .
H H24 0.0778 0.8862 0.5761 0.023 Uiso calc R 1 . .
Cu Cu1 0.111754(14) 1.000092(11) 0.786239(11) 0.01541(9) Uani d . 1 . .
N N1 0.13800(10) 0.93625(8) 0.71476(7) 0.0159(4) Uani d . 1 . .
N N2 0.25722(10) 0.78018(9) 0.55393(8) 0.0230(4) Uani d . 1 . .
N N3 0.25528(10) 0.73007(9) 0.50767(8) 0.0237(4) Uani d . 1 . .
N N4 0.14296(9) 0.76013(8) 0.52906(7) 0.0143(3) Uani d . 1 . .
N N5 0.06663(9) 0.75337(9) 0.53160(8) 0.0226(4) Uani d . 1 . .
H H5A 0.0477 0.7483 0.5713 0.027 Uiso d R 1 . .
H H5B 0.0464 0.7913 0.5150 0.027 Uiso d R 1 . .
N N6 0.13023(9) 0.57140(8) 0.35439(7) 0.0157(4) Uani d . 1 . .
N N7 0.10276(9) 1.07661(8) 0.72250(7) 0.0155(4) Uani d . 1 . .
N N8 0.07376(10) 1.31174(8) 0.63508(8) 0.0211(4) Uani d . 1 . .
N N9 0.06776(10) 1.35775(8) 0.58570(8) 0.0194(4) Uani d . 1 . .
N N10 0.08334(9) 1.25789(8) 0.54343(7) 0.0144(3) Uani d . 1 . .
N N11 0.08842(10) 1.20664(8) 0.49674(8) 0.0177(4) Uani d . 1 . .
H H11A 0.0671 1.1717 0.5117 0.021 Uiso d R 1 . .
H H11B 0.1377 1.1979 0.4926 0.021 Uiso d R 1 . .
N N12 0.08662(9) 1.43471(8) 0.35765(7) 0.0161(4) Uani d . 1 . .
N N13 0.09541(12) 0.72449(10) 0.69924(10) 0.0327(5) Uani d . 1 . .
N N14 0.02183(12) 0.92460(11) 0.42487(10) 0.0354(5) Uani d . 1 . .
O O1 -0.01320(8) 0.97267(7) 0.77501(7) 0.0251(3) Uani d . 1 . .
H H1A -0.0244 0.9352 0.7587 0.038 Uiso d R 1 . .
H H1B -0.0496 0.9978 0.7821 0.038 Uiso d R 1 . .
O O2 0.04409(12) 0.87038(10) 0.44588(10) 0.0583(6) Uani d . 1 . .
O O3 0.05720(13) 0.95418(11) 0.38301(9) 0.0636(7) Uani d . 1 . .
O O4 -0.03675(14) 0.94661(14) 0.44356(12) 0.0812(8) Uani d . 1 . .
O O5 0.13899(13) 0.68917(10) 0.66869(10) 0.0573(6) Uani d . 1 . .
O O6 0.10954(11) 0.74474(10) 0.75427(9) 0.0478(5) Uani d . 1 . .
O O7 0.03617(11) 0.74168(10) 0.67374(8) 0.0453(5) Uani d . 1 . .
O O8 -0.25289(11) 0.72629(10) 0.68106(10) 0.0541(5) Uani d . 1 . .
H H8A -0.2892 0.7314 0.7058 0.081 Uiso d R 1 . .
H H8B -0.2354 0.7654 0.6756 0.081 Uiso d R 1 . .
O O9 0.20172(10) 0.87781(10) 0.39427(9) 0.0486(5) Uani d . 1 . .
H H9A 0.2123 0.8413 0.3753 0.073 Uiso d R 1 . .
H H9B 0.1555 0.8786 0.3975 0.073 Uiso d R 1 . .
O O10 0.23169(11) 0.95657(10) 0.50439(9) 0.0501(5) Uani d . 1 . .
H H10A 0.2011 0.9865 0.4934 0.075 Uiso d R 1 . .
H H10B 0.2273 0.9245 0.4779 0.075 Uiso d R 1 . .
O O11 0.35238(13) 0.98404(9) 0.58233(10) 0.0567(6) Uani d . 1 . .
H H11C 0.3106 0.9762 0.5651 0.085 Uiso d R 1 . .
H H11D 0.3774 0.9479 0.5861 0.085 Uiso d R 1 . .
O O12 0.25017(10) 1.02966(8) 0.79681(8) 0.0359(4) Uani d . 1 . .
H H12A 0.2809 1.0298 0.7659 0.054 Uiso d R 1 . .
H H12B 0.2668 1.0532 0.8276 0.054 Uiso d R 1 . .
O O13 0.35624(10) 1.04739(8) 0.69674(8) 0.0361(4) Uani d . 1 . .
H H13A 0.3489 1.0279 0.6610 0.054 Uiso d R 1 . .
H H13B 0.3566 1.0898 0.6938 0.054 Uiso d R 1 . .
O O14 -0.13054(12) 0.94301(10) 0.55042(11) 0.0618(6) Uani d . 1 . .
H H14A -0.1073 0.9441 0.5148 0.093 Uiso d R 1 . .
H H14B -0.1138 0.9689 0.5797 0.093 Uiso d R 1 . .
O O15 -0.05069(9) 0.84292(7) 0.73373(7) 0.0292(4) Uani d . 1 . .
H H15A -0.0622 0.8324 0.7721 0.044 Uiso d R 1 . .
H H15B -0.0232 0.8135 0.7168 0.044 Uiso d R 1 . .
O O16 -0.17915(11) 0.84615(11) 0.65950(9) 0.0546(5) Uani d . 1 . .
H H16B -0.1717 0.8755 0.6305 0.082 Uiso d R 1 . .
H H16A -0.1383 0.8428 0.6787 0.082 Uiso d R 1 . .

loop_
_atom_site_aniso_label
_atom_site_aniso_U_11
_atom_site_aniso_U_22
_atom_site_aniso_U_33
_atom_site_aniso_U_12
_atom_site_aniso_U_13
_atom_site_aniso_U_23
C1 0.0267(12) 0.0138(10) 0.0159(10) 0.0052(9) 0.0012(8) 0.0016(8)
C2 0.0257(12) 0.0163(10) 0.0151(10) 0.0029(9) 0.0034(8) 0.0014(8)
C3 0.0184(11) 0.0141(9) 0.0153(10) -0.0028(8) -0.0011(8) 0.0016(8)
C4 0.0240(11) 0.0151(10) 0.0171(10) 0.0029(9) 0.0006(8) 0.0025(8)
C5 0.0232(11) 0.0159(10) 0.0150(10) -0.0003(9) 0.0034(8) 0.0005(8)
C6 0.0154(10) 0.0144(10) 0.0168(10) -0.0002(8) -0.0003(8) 0.0029(8)
C7 0.0160(10) 0.0199(10) 0.0151(10) 0.0002(9) 0.0007(8) 0.0053(8)
C8 0.0227(11) 0.0164(10) 0.0126(9) 0.0000(9) -0.0011(8) 0.0015(8)
C9 0.0226(11) 0.0178(10) 0.0171(10) 0.0048(9) 0.0021(8) 0.0030(8)
C10 0.0215(11) 0.0176(10) 0.0162(10) 0.0008(9) 0.0033(8) 0.0023(8)
C11 0.0230(12) 0.0204(11) 0.0221(11) 0.0072(9) 0.0036(9) 0.0041(8)
C12 0.0238(12) 0.0271(12) 0.0230(11) 0.0042(10) 0.0075(9) 0.0093(9)
C13 0.0316(13) 0.0135(10) 0.0177(10) 0.0047(9) -0.0051(9) -0.0025(8)
C14 0.0275(12) 0.0199(11) 0.0166(10) 0.0048(9) -0.0068(9) -0.0032(8)
C15 0.0163(10) 0.0174(10) 0.0127(9) -0.0020(8) 0.0024(8) -0.0027(8)
C16 0.0245(12) 0.0146(10) 0.0180(10) 0.0045(8) -0.0020(8) -0.0028(8)
C17 0.0219(11) 0.0178(10) 0.0139(10) 0.0019(9) -0.0047(8) -0.0001(8)
C18 0.0194(11) 0.0157(10) 0.0127(9) 0.0026(8) -0.0013(8) -0.0017(8)
C19 0.0185(11) 0.0143(9) 0.0143(10) -0.0004(8) -0.0023(8) -0.0024(8)
C20 0.0192(11) 0.0125(9) 0.0130(9) -0.0030(8) 0.0015(8) -0.0029(7)
C21 0.0191(11) 0.0172(10) 0.0184(10) 0.0027(9) -0.0016(8) -0.0032(8)
C22 0.0243(12) 0.0177(10) 0.0126(10) 0.0005(9) -0.0030(8) -0.0017(8)
C23 0.0237(12) 0.0172(10) 0.0153(10) 0.0033(9) -0.0009(8) 0.0007(8)
C24 0.0237(12) 0.0196(10) 0.0137(10) 0.0009(9) -0.0033(8) -0.0028(8)
Cu1 0.02865(17) 0.00974(14) 0.00785(14) 0.00303(10) 0.00027(10) 0.00001(8)
N1 0.0240(10) 0.0120(8) 0.0118(8) 0.0010(7) -0.0002(7) 0.0000(6)
N2 0.0197(10) 0.0259(10) 0.0235(9) 0.0012(8) -0.0014(8) -0.0136(8)
N3 0.0189(10) 0.0267(10) 0.0254(10) 0.0027(8) -0.0018(8) -0.0158(8)
N4 0.0142(9) 0.0146(8) 0.0142(8) 0.0000(7) -0.0001(7) -0.0035(6)
N5 0.0139(9) 0.0303(10) 0.0235(9) 0.0002(8) 0.0006(7) -0.0095(8)
N6 0.0239(9) 0.0122(8) 0.0111(8) -0.0007(7) 0.0004(7) -0.0009(6)
N7 0.0221(10) 0.0131(8) 0.0112(8) 0.0022(7) -0.0002(7) 0.0000(6)
N8 0.0309(10) 0.0177(9) 0.0147(8) 0.0022(8) 0.0030(8) 0.0049(7)
N9 0.0282(10) 0.0157(8) 0.0143(8) 0.0019(7) 0.0022(7) 0.0054(7)
N10 0.0158(9) 0.0144(8) 0.0132(8) 0.0002(7) -0.0002(7) 0.0018(6)
N11 0.0185(9) 0.0145(8) 0.0202(9) -0.0020(7) 0.0007(7) -0.0016(7)
N12 0.0244(10) 0.0122(8) 0.0115(8) -0.0012(7) -0.0007(7) 0.0001(6)
N13 0.0412(13) 0.0256(11) 0.0312(11) -0.0069(10) 0.0119(10) 0.0049(9)
N14 0.0348(13) 0.0403(13) 0.0310(11) -0.0124(10) -0.0086(10) 0.0035(10)
O1 0.0267(9) 0.0198(8) 0.0288(8) -0.0002(7) -0.0008(7) -0.0045(6)
O2 0.0674(15) 0.0489(12) 0.0585(13) -0.0036(11) -0.0185(11) 0.0247(10)
O3 0.0803(16) 0.0719(15) 0.0385(11) -0.0458(13) -0.0069(11) 0.0179(10)
O4 0.0648(17) 0.111(2) 0.0681(16) 0.0302(15) 0.0060(13) -0.0141(15)
O5 0.0739(15) 0.0366(11) 0.0615(13) 0.0151(10) 0.0298(12) 0.0036(10)
O6 0.0460(12) 0.0690(13) 0.0284(10) -0.0157(10) 0.0026(8) -0.0042(9)
O7 0.0461(12) 0.0601(12) 0.0297(10) -0.0004(10) -0.0002(9) -0.0020(9)
O8 0.0478(12) 0.0448(11) 0.0697(14) 0.0051(9) 0.0157(11) -0.0116(10)
O9 0.0351(11) 0.0593(12) 0.0515(11) 0.0003(9) 0.0016(9) -0.0056(10)
O10 0.0603(14) 0.0425(11) 0.0475(12) -0.0051(10) -0.0027(10) 0.0042(9)
O11 0.0785(16) 0.0356(10) 0.0561(13) 0.0208(10) -0.0221(12) -0.0149(9)
O12 0.0419(11) 0.0376(10) 0.0282(9) -0.0060(8) 0.0062(8) -0.0015(7)
O13 0.0440(11) 0.0297(9) 0.0348(9) 0.0049(8) 0.0001(8) -0.0017(7)
O14 0.0592(14) 0.0421(12) 0.0840(16) -0.0117(10) 0.0029(12) -0.0052(11)
O15 0.0404(10) 0.0259(8) 0.0212(8) -0.0014(7) 0.0022(7) 0.0014(6)
O16 0.0420(12) 0.0689(14) 0.0530(12) -0.0053(10) -0.0097(9) 0.0126(10)

loop_
_atom_type_symbol
_atom_type_description
_atom_type_scat_dispersion_real
_atom_type_scat_dispersion_imag
_atom_type_scat_source
C C 0.0033 0.0016 'International Tables Vol C Tables 4.2.6.8 and 6.1.1.4'
H H 0.0000 0.0000 'International Tables Vol C Tables 4.2.6.8 and 6.1.1.4'
N N 0.0061 0.0033 'International Tables Vol C Tables 4.2.6.8 and 6.1.1.4'
O O 0.0106 0.0060 'International Tables Vol C Tables 4.2.6.8 and 6.1.1.4'
Cu Cu 0.3201 1.2651 'International Tables Vol C Tables 4.2.6.8 and 6.1.1.4'

loop_
_geom_angle_atom_site_label_1
_geom_angle_atom_site_label_2
_geom_angle_atom_site_label_3
_geom_angle_site_symmetry_1
_geom_angle_site_symmetry_3
_geom_angle
_geom_angle_publ_flag
N12 C1 C2 . . 122.52(18) ?
N12 C1 H1 . . 118.7 ?
C2 C1 H1 . . 118.7 ?
C1 C2 C3 . . 118.91(19) ?
C1 C2 H2 . . 120.5 ?
C3 C2 H2 . . 120.5 ?
C4 C3 C2 . . 118.62(18) ?
C4 C3 C6 . . 122.28(18) ?
C2 C3 C6 . . 118.81(18) ?
C5 C4 C3 . . 118.85(18) ?
C5 C4 H4 . . 120.6 ?
C3 C4 H4 . . 120.6 ?
N12 C5 C4 . . 122.79(19) ?
N12 C5 H5 . . 118.6 ?
C4 C5 H5 . . 118.6 ?
N9 C6 N10 . . 110.21(16) ?
N9 C6 C3 . . 122.64(17) ?
N10 C6 C3 . . 127.00(17) ?
N8 C7 N10 . . 109.92(17) ?
N8 C7 C8 . . 123.65(17) ?
N10 C7 C8 . . 126.41(18) ?
C9 C8 C12 . . 119.10(18) ?
C9 C8 C7 . . 117.90(18) ?
C12 C8 C7 . . 122.97(18) ?
C10 C9 C8 . . 118.71(19) ?
C10 C9 H9 . . 120.6 ?
C8 C9 H9 . . 120.6 ?
N7 C10 C9 . . 122.74(19) ?
N7 C10 H10 . . 118.6 ?
C9 C10 H10 . . 118.6 ?
N7 C11 C12 . . 122.73(19) ?
N7 C11 H11 . . 118.6 ?
C12 C11 H11 . . 118.6 ?
C11 C12 C8 . . 118.52(19) ?
C11 C12 H12 . . 120.7 ?
C8 C12 H12 . . 120.7 ?
N6 C13 C14 . . 123.04(18) ?
N6 C13 H13 . . 118.5 ?
C14 C13 H13 . . 118.5 ?
C13 C14 C15 . . 119.16(19) ?
C13 C14 H14 . . 120.4 ?
C15 C14 H14 . . 120.4 ?
C16 C15 C14 . . 118.11(18) ?
C16 C15 C18 . . 123.45(18) ?
C14 C15 C18 . . 118.31(18) ?
C17 C16 C15 . . 119.22(18) ?
C17 C16 H16 . . 120.4 ?
C15 C16 H16 . . 120.4 ?
N6 C17 C16 . . 122.91(19) ?
N6 C17 H17 . . 118.5 ?
C16 C17 H17 . . 118.5 ?
N3 C18 N4 . . 110.01(17) ?
N3 C18 C15 . . 123.31(17) ?
N4 C18 C15 . . 126.68(18) ?
N2 C19 N4 . . 109.81(17) ?
N2 C19 C20 . . 122.95(18) ?
N4 C19 C20 . . 127.15(18) ?
C24 C20 C21 . . 118.22(17) ?
C24 C20 C19 . . 123.63(17) ?
C21 C20 C19 . . 118.15(17) ?
C22 C21 C20 . . 119.30(19) ?
C22 C21 H21 . . 120.4 ?
C20 C21 H21 . . 120.4 ?
N1 C22 C21 . . 122.41(18) ?
N1 C22 H22 . . 118.8 ?
C21 C22 H22 . . 118.8 ?
N1 C23 C24 . . 122.85(19) ?
N1 C23 H23 . . 118.6 ?
C24 C23 H23 . . 118.6 ?
C23 C24 C20 . . 119.00(18) ?
C23 C24 H24 . . 120.5 ?
C20 C24 H24 . . 120.5 ?
N1 Cu1 N12 . 7_586 179.10(7) ?
N1 Cu1 N7 . . 90.72(7) ?
N12 Cu1 N7 7_586 . 88.73(6) ?
N1 Cu1 N6 . 7_576 91.80(6) ?
N12 Cu1 N6 7_586 7_576 88.68(7) ?
N7 Cu1 N6 . 7_576 173.79(7) ?
N1 Cu1 O1 . . 90.66(6) ?
N12 Cu1 O1 7_586 . 90.08(6) ?
N7 Cu1 O1 . . 91.78(6) ?
N6 Cu1 O1 7_576 . 93.86(6) ?
N1 Cu1 O12 . . 88.48(6) ?
N12 Cu1 O12 7_586 . 90.78(6) ?
N7 Cu1 O12 . . 87.92(6) ?
N6 Cu1 O12 7_576 . 86.47(6) ?
O1 Cu1 O12 . . 179.09(5) ?
C23 N1 C22 . . 118.19(16) ?
C23 N1 Cu1 . . 120.04(14) ?
C22 N1 Cu1 . . 121.78(13) ?
C19 N2 N3 . . 107.46(16) ?
C18 N3 N2 . . 107.32(16) ?
C18 N4 C19 . . 105.38(16) ?
C18 N4 N5 . . 122.93(16) ?
C19 N4 N5 . . 130.69(16) ?
N4 N5 H5A . . 115.3 ?
N4 N5 H5B . . 108.1 ?
H5A N5 H5B . . 106.5 ?
C17 N6 C13 . . 117.52(17) ?
C17 N6 Cu1 . 7_575 123.01(13) ?
C13 N6 Cu1 . 7_575 119.47(13) ?
C10 N7 C11 . . 118.19(17) ?
C10 N7 Cu1 . . 118.60(13) ?
C11 N7 Cu1 . . 122.99(14) ?
C7 N8 N9 . . 107.35(15) ?
C6 N9 N8 . . 107.14(15) ?
C6 N10 C7 . . 105.37(16) ?
C6 N10 N11 . . 125.85(15) ?
C7 N10 N11 . . 128.70(16) ?
N10 N11 H11A . . 107.9 ?
N10 N11 H11B . . 105.3 ?
H11A N11 H11B . . 109.1 ?
C5 N12 C1 . . 118.07(17) ?
C5 N12 Cu1 . 7_585 120.31(14) ?
C1 N12 Cu1 . 7_585 121.03(13) ?
O5 N13 O6 . . 121.6(2) ?
O5 N13 O7 . . 119.6(2) ?
O6 N13 O7 . . 118.7(2) ?
O4 N14 O3 . . 120.8(3) ?
O4 N14 O2 . . 119.4(2) ?
O3 N14 O2 . . 119.6(3) ?
Cu1 O1 H1A . . 118.6 ?
Cu1 O1 H1B . . 127.3 ?
H1A O1 H1B . . 113.8 ?
N13 O7 H5A . . 110.6 ?
H15B O7 H5A . . 116.9 ?
H8A O8 H8B . . 105.4 ?
H9A O9 H9B . . 106.2 ?
H10A O10 H10B . . 107.1 ?
H11C O11 H11D . . 111.1 ?
Cu1 O12 H12A . . 125.2 ?
Cu1 O12 H12B . . 122.3 ?
H12A O12 H12B . . 109.2 ?
H13A O13 H13B . . 113.2 ?
H14A O14 H14B . . 115.0 ?
H1A O15 H15B . . 127.5 ?
H15A O15 H15B . . 111.3 ?
H16B O16 H16A . . 104.2 ?

loop_
_geom_bond_atom_site_label_1
_geom_bond_atom_site_label_2
_geom_bond_site_symmetry_2
_geom_bond_distance
_geom_bond_publ_flag
C1 N12 . 1.343(3) ?
C1 C2 . 1.378(3) ?
C1 H1 . 0.9500 ?
C2 C3 . 1.391(3) ?
C2 H2 . 0.9500 ?
C3 C4 . 1.382(3) ?
C3 C6 . 1.465(3) ?
C4 C5 . 1.380(3) ?
C4 H4 . 0.9500 ?
C5 N12 . 1.340(3) ?
C5 H5 . 0.9500 ?
C6 N9 . 1.314(3) ?
C6 N10 . 1.355(2) ?
C7 N8 . 1.316(3) ?
C7 N10 . 1.358(2) ?
C7 C8 . 1.470(3) ?
C8 C9 . 1.380(3) ?
C8 C12 . 1.381(3) ?
C9 C10 . 1.378(3) ?
C9 H9 . 0.9500 ?
C10 N7 . 1.335(3) ?
C10 H10 . 0.9500 ?
C11 N7 . 1.337(3) ?
C11 C12 . 1.381(3) ?
C11 H11 . 0.9500 ?
C12 H12 . 0.9500 ?
C13 N6 . 1.341(3) ?
C13 C14 . 1.372(3) ?
C13 H13 . 0.9500 ?
C14 C15 . 1.388(3) ?
C14 H14 . 0.9500 ?
C15 C16 . 1.380(3) ?
C15 C18 . 1.470(3) ?
C16 C17 . 1.379(3) ?
C16 H16 . 0.9500 ?
C17 N6 . 1.339(3) ?
C17 H17 . 0.9500 ?
C18 N3 . 1.310(3) ?
C18 N4 . 1.353(2) ?
C19 N2 . 1.302(3) ?
C19 N4 . 1.369(2) ?
C19 C20 . 1.467(3) ?
C20 C24 . 1.389(3) ?
C20 C21 . 1.390(3) ?
C21 C22 . 1.379(3) ?
C21 H21 . 0.9500 ?
C22 N1 . 1.343(3) ?
C22 H22 . 0.9500 ?
C23 N1 . 1.340(3) ?
C23 C24 . 1.378(3) ?
C23 H23 . 0.9500 ?
C24 H24 . 0.9500 ?
Cu1 N1 . 2.0104(16) ?
Cu1 N12 7_586 2.0219(16) ?
Cu1 N7 . 2.0231(16) ?
Cu1 N6 7_576 2.0337(16) ?
Cu1 O1 . 2.3569(16) ?
Cu1 O12 . 2.6034(18) ?
N2 N3 . 1.384(2) ?
N4 N5 . 1.401(2) ?
N5 H5A . 0.8988 ?
N5 H5B . 0.9083 ?
N6 Cu1 7_575 2.0337(16) ?
N8 N9 . 1.378(2) ?
N10 N11 . 1.410(2) ?
N11 H11A . 0.8550 ?
N11 H11B . 0.9191 ?
N12 Cu1 7_585 2.0219(16) ?
N13 O5 . 1.236(3) ?
N13 O6 . 1.238(3) ?
N13 O7 . 1.252(3) ?
N14 O4 . 1.219(3) ?
N14 O3 . 1.232(3) ?
N14 O2 . 1.232(3) ?
O1 H1A . 0.8439 ?
O1 H1B . 0.8448 ?
O8 H8A . 0.8448 ?
O8 H8B . 0.8485 ?
O9 H9A . 0.8477 ?
O9 H9B . 0.8456 ?
O10 H10A . 0.8481 ?
O10 H10B . 0.8464 ?
O11 H11C . 0.8572 ?
O11 H11D . 0.8552 ?
O12 H12A . 0.8518 ?
O12 H12B . 0.8484 ?
O13 H13A . 0.8482 ?
O13 H13B . 0.8470 ?
O14 H14A . 0.8526 ?
O14 H14B . 0.8522 ?
O15 H15A . 0.8500 ?
O15 H15B . 0.8463 ?
O16 H16B . 0.8506 ?
O16 H16A . 0.8486 ?

loop_
_geom_hbond_atom_site_label_D
_geom_hbond_atom_site_label_H
_geom_hbond_atom_site_label_A
_geom_hbond_site_symmetry_A
_geom_hbond_distance_DH
_geom_hbond_distance_HA
_geom_hbond_distance_DA
_geom_hbond_angle_DHA
O12 H12B O9 2_575 0.85 2.03 2.872(3) 170.7
O13 H13B O5 8_665 0.85 2.04 2.881(3) 169.3
O13 H13A O11 . 0.85 1.85 2.688(2) 168.9
O12 H12A O13 . 0.85 2.02 2.861(2) 169.9
O14 H14B O3 5_576 0.85 2.00 2.808(3) 157.2
O8 H8B O16 . 0.85 1.94 2.774(3) 169.6
O8 H8A O6 6_557 0.84 2.04 2.871(3) 166.4
O10 H10A O14 5_576 0.85 2.11 2.948(3) 170.0
O9 H9A O8 4_566 0.85 1.89 2.724(3) 166.4
O10 H10B O9 . 0.85 2.02 2.824(3) 157.7
O11 H11D N9 8_655 0.86 2.05 2.906(2) 173.7
O11 H11C O10 . 0.86 1.95 2.787(3) 164.2
N5 H5A O7 . 0.90 2.14 3.010(2) 162.8
O16 H16A O15 . 0.85 1.96 2.806(2) 171.3
O1 H1B O13 6_557 0.84 2.03 2.869(2) 172.6
N5 H5B O2 . 0.91 2.13 2.958(3) 151.4
O15 H15B O7 . 0.85 2.00 2.849(2) 176.3
N11 H11B N3 8_665 0.92 2.08 2.900(3) 147.9
O1 H1A O15 . 0.84 1.97 2.804(2) 171.5
O16 H16B O14 . 0.85 2.26 3.102(3) 168.7
O15 H15A N8 3_546 0.85 1.98 2.823(2) 171.4
O14 H14A O4 . 0.85 1.96 2.802(3) 168.9

loop_
_geom_torsion_atom_site_label_1
_geom_torsion_atom_site_label_2
_geom_torsion_atom_site_label_3
_geom_torsion_atom_site_label_4
_geom_torsion_site_symmetry_1
_geom_torsion_site_symmetry_2
_geom_torsion_site_symmetry_3
_geom_torsion_site_symmetry_4
_geom_torsion
_geom_torsion_publ_flag
N12 C1 C2 C3 . . . . 0.7(3) ?
C1 C2 C3 C4 . . . . -4.2(3) ?
C1 C2 C3 C6 . . . . 169.81(19) ?
C2 C3 C4 C5 . . . . 3.5(3) ?
C6 C3 C4 C5 . . . . -170.34(19) ?
C3 C4 C5 N12 . . . . 0.8(3) ?
C4 C3 C6 N9 . . . . 137.9(2) ?
C2 C3 C6 N9 . . . . -35.9(3) ?
C4 C3 C6 N10 . . . . -37.3(3) ?
C2 C3 C6 N10 . . . . 148.9(2) ?
N8 C7 C8 C9 . . . . 56.2(3) ?
N10 C7 C8 C9 . . . . -121.9(2) ?
N8 C7 C8 C12 . . . . -121.8(2) ?
N10 C7 C8 C12 . . . . 60.2(3) ?
C12 C8 C9 C10 . . . . 0.3(3) ?
C7 C8 C9 C10 . . . . -177.69(18) ?
C8 C9 C10 N7 . . . . 0.9(3) ?
N7 C11 C12 C8 . . . . 0.7(3) ?
C9 C8 C12 C11 . . . . -1.1(3) ?
C7 C8 C12 C11 . . . . 176.85(19) ?
N6 C13 C14 C15 . . . . 0.6(3) ?
C13 C14 C15 C16 . . . . 1.2(3) ?
C13 C14 C15 C18 . . . . -174.76(19) ?
C14 C15 C16 C17 . . . . -2.0(3) ?
C18 C15 C16 C17 . . . . 173.73(19) ?
C15 C16 C17 N6 . . . . 1.1(3) ?
C16 C15 C18 N3 . . . . -130.0(2) ?
C14 C15 C18 N3 . . . . 45.7(3) ?
C16 C15 C18 N4 . . . . 50.0(3) ?
C14 C15 C18 N4 . . . . -134.3(2) ?
N2 C19 C20 C24 . . . . 149.0(2) ?
N4 C19 C20 C24 . . . . -34.9(3) ?
N2 C19 C20 C21 . . . . -30.1(3) ?
N4 C19 C20 C21 . . . . 146.1(2) ?
C24 C20 C21 C22 . . . . 1.7(3) ?
C19 C20 C21 C22 . . . . -179.22(18) ?
C20 C21 C22 N1 . . . . -0.2(3) ?
N1 C23 C24 C20 . . . . -0.1(3) ?
C21 C20 C24 C23 . . . . -1.6(3) ?
C19 C20 C24 C23 . . . . 179.42(18) ?
C24 C23 N1 C22 . . . . 1.7(3) ?
C24 C23 N1 Cu1 . . . . -178.28(15) ?
C21 C22 N1 C23 . . . . -1.5(3) ?
C21 C22 N1 Cu1 . . . . 178.44(15) ?
N7 Cu1 N1 C23 . . . . -51.78(15) ?
N6 Cu1 N1 C23 7_576 . . . 133.89(15) ?
O1 Cu1 N1 C23 . . . . 40.00(15) ?
O12 Cu1 N1 C23 . . . . -139.69(15) ?
N7 Cu1 N1 C22 . . . . 128.28(16) ?
N6 Cu1 N1 C22 7_576 . . . -46.05(16) ?
O1 Cu1 N1 C22 . . . . -139.93(16) ?
O12 Cu1 N1 C22 . . . . 40.38(16) ?
N4 C19 N2 N3 . . . . -0.6(2) ?
C20 C19 N2 N3 . . . . 176.08(17) ?
N4 C18 N3 N2 . . . . 0.7(2) ?
C15 C18 N3 N2 . . . . -179.31(17) ?
C19 N2 N3 C18 . . . . -0.1(2) ?
N3 C18 N4 C19 . . . . -1.1(2) ?
C15 C18 N4 C19 . . . . 178.95(18) ?
N3 C18 N4 N5 . . . . -170.79(17) ?
C15 C18 N4 N5 . . . . 9.3(3) ?
N2 C19 N4 C18 . . . . 1.1(2) ?
C20 C19 N4 C18 . . . . -175.49(18) ?
N2 C19 N4 N5 . . . . 169.64(19) ?
C20 C19 N4 N5 . . . . -6.9(3) ?
C16 C17 N6 C13 . . . . 0.6(3) ?
C16 C17 N6 Cu1 . . . 7_575 -178.40(15) ?
C14 C13 N6 C17 . . . . -1.5(3) ?
C14 C13 N6 Cu1 . . . 7_575 177.57(17) ?
C9 C10 N7 C11 . . . . -1.3(3) ?
C9 C10 N7 Cu1 . . . . 173.46(15) ?
C12 C11 N7 C10 . . . . 0.5(3) ?
C12 C11 N7 Cu1 . . . . -174.01(16) ?
N1 Cu1 N7 C10 . . . . 132.34(15) ?
N12 Cu1 N7 C10 7_586 . . . -48.38(15) ?
O1 Cu1 N7 C10 . . . . 41.66(15) ?
O12 Cu1 N7 C10 . . . . -139.20(15) ?
N1 Cu1 N7 C11 . . . . -53.15(17) ?
N12 Cu1 N7 C11 7_586 . . . 126.13(17) ?
O1 Cu1 N7 C11 . . . . -143.83(16) ?
O12 Cu1 N7 C11 . . . . 35.30(16) ?
N10 C7 N8 N9 . . . . -0.8(2) ?
C8 C7 N8 N9 . . . . -179.11(18) ?
N10 C6 N9 N8 . . . . -0.6(2) ?
C3 C6 N9 N8 . . . . -176.52(18) ?
C7 N8 N9 C6 . . . . 0.9(2) ?
N9 C6 N10 C7 . . . . 0.2(2) ?
C3 C6 N10 C7 . . . . 175.8(2) ?
N9 C6 N10 N11 . . . . 177.25(17) ?
C3 C6 N10 N11 . . . . -7.1(3) ?
N8 C7 N10 C6 . . . . 0.4(2) ?
C8 C7 N10 C6 . . . . 178.66(19) ?
N8 C7 N10 N11 . . . . -176.58(18) ?
C8 C7 N10 N11 . . . . 1.7(3) ?
C4 C5 N12 C1 . . . . -4.3(3) ?
C4 C5 N12 Cu1 . . . 7_585 166.99(16) ?
C2 C1 N12 C5 . . . . 3.5(3) ?
C2 C1 N12 Cu1 . . . 7_585 -167.74(16) ?
O4 N14 O2 H5B . . . . -20.6 ?
O3 N14 O2 H5B . . . . 162.9 ?
O4 N14 O3 H9B . . . . 173.5 ?
O2 N14 O3 H9B . . . . -10.1 ?
O3 N14 O4 H14A . . . . -159.2 ?
O2 N14 O4 H14A . . . . 24.4 ?
O5 N13 O7 H15B . . . . -167.7 ?
O6 N13 O7 H15B . . . . 10.7 ?
O5 N13 O7 H5A . . . . -29.0 ?
O6 N13 O7 H5A . . . . 149.4 ?
